data_1519280
loop_
_publ_author_name
'Coles, Simon J.'
'Hursthouse, Michael B.'
'Mayer, Thomas A.'
'Threlfall, Terry L.'

_publ_section_title
;
 N-(2,5-Dihydro-pyrimidine-2-yl)-4-methyl-benzenesulfonamide
;
_journal_name_full 'Crystal Structure Report Archive'
_journal_page_first 105
_journal_year 2000
_chemical_formula_sum 'C11 H11 N3 O2 S'
_chemical_formula_weight 249.29
_space_group_IT_number 2
_symmetry_cell_setting triclinic
_symmetry_space_group_name_Hall '-P 1'
_symmetry_space_group_name_H-M 'P -1'
_atom_sites_solution_hydrogens geom
_atom_sites_solution_primary direct
_atom_sites_solution_secondary difmap
_cell_angle_alpha 82.26(3)
_cell_angle_beta 89.81(3)
_cell_angle_gamma 88.35(3)
_cell_formula_units_Z 2
_cell_length_a 6.0265(12)
_cell_length_b 7.9404(16)
_cell_length_c 12.193(2)
_cell_measurement_temperature 293(2)
_cell_measurement_theta_max 27.26
_cell_measurement_theta_min 3.28
_cell_volume 577.91(19)
_computing_cell_refinement 'DENZO & COLLECT'
_computing_data_collection 'DENZO (Otwinowski & Minor, 1997) & COLLECT (Hooft, 1998)'
_computing_data_reduction 'DENZO & COLLECT'
_computing_structure_refinement 'SHELXL-97 (Sheldrick, 1997)'
_computing_structure_solution 'SHELXS-97 (Sheldrick, 1997)'
_diffrn_ambient_temperature 293(2)
_diffrn_detector_area_resol_mean 9.091
_diffrn_measured_fraction_theta_full 0.916
_diffrn_measured_fraction_theta_max 0.916
_diffrn_measurement_device_type 'Nonius KappaCCD'
_diffrn_measurement_method '\f and \w scans'
_diffrn_radiation_monochromator graphite
_diffrn_radiation_source 'Nonius FR591 rotating anode'
_diffrn_radiation_type MoK\a
_diffrn_radiation_wavelength 0.71073
_diffrn_reflns_av_R_equivalents 0.0342
_diffrn_reflns_av_sigmaI/netI 0.0493
_diffrn_reflns_limit_h_max 7
_diffrn_reflns_limit_h_min -6
_diffrn_reflns_limit_k_max 8
_diffrn_reflns_limit_k_min -10
_diffrn_reflns_limit_l_max 15
_diffrn_reflns_limit_l_min -12
_diffrn_reflns_number 4242
_diffrn_reflns_theta_full 27.26
_diffrn_reflns_theta_max 27.26
_diffrn_reflns_theta_min 3.28
_exptl_absorpt_coefficient_mu 0.273
_exptl_absorpt_correction_T_max 0.953
_exptl_absorpt_correction_T_min 0.921
_exptl_absorpt_correction_type multi-scan
_exptl_crystal_colour colourless
_exptl_crystal_density_diffrn 1.433
_exptl_crystal_density_method 'not measured'
_exptl_crystal_description needle
_exptl_crystal_F_000 260
_exptl_crystal_size_max 0.55
_exptl_crystal_size_mid 0.25
_exptl_crystal_size_min 0.175
_refine_diff_density_max 0.174
_refine_diff_density_min -0.353
_refine_diff_density_rms 0.042
_refine_ls_extinction_coef 0.093(16)
_refine_ls_extinction_expression Fc^*^=kFc[1+0.001xFc^2^\l^3^/sin(2\q)]^-1/4^
_refine_ls_extinction_method SHELXL
_refine_ls_goodness_of_fit_ref 1.053
_refine_ls_hydrogen_treatment mixed
_refine_ls_matrix_type full
_refine_ls_number_parameters 199
_refine_ls_number_reflns 2374
_refine_ls_number_restraints 0
_refine_ls_restrained_S_all 1.053
_refine_ls_R_factor_all 0.0534
_refine_ls_R_factor_gt 0.0418
_refine_ls_shift/su_max 0.005
_refine_ls_shift/su_mean 0.000
_refine_ls_structure_factor_coef Fsqd
_refine_ls_weighting_details 'calc w=1/[\s^2^(Fo^2^)+(0.0579P)^2^+0.0919P] where P=(Fo^2^+2Fc^2^)/3'
_refine_ls_weighting_scheme calc
_refine_ls_wR_factor_gt 0.1083
_refine_ls_wR_factor_ref 0.1176
_reflns_number_gt 1929
_reflns_number_total 2374
_reflns_threshold_expression >2sigma(I)
_cod_data_source_file eCrystal-187.cif
_cod_data_source_block 00tam020
_cod_depositor_comments
;
Citation :
Coles, Simon J. and Hursthouse, Michael B. and Mayer, Thomas A. and 
Threlfall, Terry L (2000) 
University of Southampton, Crystal Structure Report Archive. 
(doi:10.5258/ecrystals/187)

More at:
http://ecrystals.chem.soton.ac.uk/105/
;
_cod_original_cell_volume 577.9(2)
_cod_original_sg_symbol_H-M P-1
_cod_database_code 1519280

loop_
_symmetry_equiv_pos_as_xyz
'x, y, z'
'-x, -y, -z'

loop_
_atom_site_label
_atom_site_type_symbol
_atom_site_fract_x
_atom_site_fract_y
_atom_site_fract_z
_atom_site_U_iso_or_equiv
_atom_site_adp_type
_atom_site_occupancy
_atom_site_symmetry_multiplicity
_atom_site_calc_flag
_atom_site_refinement_flags
_atom_site_disorder_assembly
_atom_site_disorder_group
H17 H 0.039(4) 0.147(3) 0.428(2) 0.063(8) Uiso 1 1 d . . .
H15 H 0.349(4) 0.367(3) 0.1049(18) 0.061(6) Uiso 1 1 d . . .
H13 H -0.262(4) 0.246(3) 0.2227(18) 0.059(6) Uiso 1 1 d . . .
H21 H 0.693(4) -0.082(3) 0.261(2) 0.066(6) Uiso 1 1 d . . .
H19 H 0.337(4) -0.344(3) 0.5025(19) 0.064(6) Uiso 1 1 d . . .
H12 H -0.348(5) 0.186(4) 0.048(2) 0.086(8) Uiso 1 1 d . . .
H16 H 0.248(4) 0.313(3) -0.074(2) 0.073(7) Uiso 1 1 d . . .
H20 H 0.643(4) -0.337(4) 0.380(2) 0.075(7) Uiso 1 1 d . . .
H10A H -0.112(7) 0.075(6) -0.143(3) 0.143(14) Uiso 1 1 d . . .
H10B H -0.263(6) 0.258(4) -0.158(3) 0.104(10) Uiso 1 1 d . . .
H10C H -0.031(8) 0.256(6) -0.205(4) 0.167(17) Uiso 1 1 d . . .
S11 S 0.13607(8) 0.34820(5) 0.31313(4) 0.0463(2) Uani 1 1 d . . .
O11 O -0.0414(3) 0.44230(18) 0.35683(12) 0.0604(4) Uani 1 1 d . . .
N12 N 0.1324(3) 0.1628(2) 0.38958(14) 0.0476(4) Uani 1 1 d . . .
C14 C 0.0619(3) 0.3074(2) 0.18021(14) 0.0418(4) Uani 1 1 d . . .
N13 N 0.2333(3) -0.11298(19) 0.45445(12) 0.0463(4) Uani 1 1 d . . .
O12 O 0.3538(2) 0.41264(18) 0.30878(12) 0.0593(4) Uani 1 1 d . . .
C18 C 0.2769(3) 0.0256(2) 0.38364(13) 0.0403(4) Uani 1 1 d . . .
C13 C -0.1495(3) 0.2539(3) 0.16267(17) 0.0509(5) Uani 1 1 d . . .
C20 C 0.5510(4) -0.2416(3) 0.38159(19) 0.0563(5) Uani 1 1 d . . .
N14 N 0.4403(3) 0.0425(2) 0.31101(14) 0.0519(4) Uani 1 1 d . . .
C15 C 0.2127(3) 0.3297(3) 0.09416(16) 0.0498(5) Uani 1 1 d . . .
C11 C -0.0575(3) 0.2380(3) -0.02850(16) 0.0533(5) Uani 1 1 d . . .
C19 C 0.3731(4) -0.2461(3) 0.45199(18) 0.0551(5) Uani 1 1 d . . .
C12 C -0.2058(4) 0.2177(3) 0.05939(18) 0.0563(5) Uani 1 1 d . . .
C16 C 0.1504(4) 0.2949(3) -0.00945(17) 0.0560(5) Uani 1 1 d . . .
C21 C 0.5766(4) -0.0941(3) 0.31289(19) 0.0562(5) Uani 1 1 d . . .
C10 C -0.1250(6) 0.1987(4) -0.1410(2) 0.0764(8) Uani 1 1 d . . .

loop_
_atom_site_aniso_label
_atom_site_aniso_U_11
_atom_site_aniso_U_22
_atom_site_aniso_U_33
_atom_site_aniso_U_23
_atom_site_aniso_U_13
_atom_site_aniso_U_12
S11 0.0521(3) 0.0352(3) 0.0502(3) -0.00252(19) 0.00186(19) 0.0055(2)
O11 0.0759(10) 0.0429(8) 0.0612(8) -0.0070(6) 0.0096(7) 0.0201(7)
N12 0.0501(10) 0.0421(9) 0.0476(9) 0.0027(7) 0.0089(7) 0.0100(7)
C14 0.0401(9) 0.0341(9) 0.0489(10) 0.0020(7) 0.0041(7) 0.0058(7)
N13 0.0524(9) 0.0382(8) 0.0465(8) -0.0007(6) 0.0041(6) 0.0080(7)
O12 0.0589(9) 0.0500(8) 0.0687(9) -0.0055(6) -0.0063(6) -0.0092(7)
C18 0.0418(9) 0.0394(9) 0.0395(9) -0.0051(7) -0.0019(6) 0.0034(7)
C13 0.0434(11) 0.0491(11) 0.0580(12) 0.0002(8) 0.0075(8) 0.0017(8)
C20 0.0539(12) 0.0444(11) 0.0703(13) -0.0103(9) 0.0021(9) 0.0140(9)
N14 0.0495(9) 0.0432(9) 0.0609(10) -0.0009(7) 0.0114(7) 0.0042(7)
C15 0.0389(10) 0.0512(12) 0.0574(11) -0.0013(9) 0.0059(8) 0.0029(8)
C11 0.0603(13) 0.0453(11) 0.0523(11) -0.0037(8) -0.0054(8) 0.0187(9)
C19 0.0609(13) 0.0411(11) 0.0606(12) 0.0003(9) 0.0058(9) 0.0119(9)
C12 0.0443(11) 0.0547(12) 0.0692(13) -0.0067(9) -0.0076(9) 0.0020(9)
C16 0.0552(12) 0.0594(13) 0.0510(11) -0.0016(9) 0.0099(9) 0.0115(10)
C21 0.0467(11) 0.0521(12) 0.0699(13) -0.0100(9) 0.0129(9) 0.0054(9)
C10 0.093(2) 0.0708(18) 0.0654(15) -0.0151(13) -0.0208(14) 0.0230(15)

loop_
_atom_type_symbol
_atom_type_description
_atom_type_scat_dispersion_real
_atom_type_scat_dispersion_imag
_atom_type_scat_source
C C 0.0033 0.0016 'International Tables Vol C Tables 4.2.6.8 and 6.1.1.4'
H H 0.0000 0.0000 'International Tables Vol C Tables 4.2.6.8 and 6.1.1.4'
N N 0.0061 0.0033 'International Tables Vol C Tables 4.2.6.8 and 6.1.1.4'
O O 0.0106 0.0060 'International Tables Vol C Tables 4.2.6.8 and 6.1.1.4'
S S 0.1246 0.1234 'International Tables Vol C Tables 4.2.6.8 and 6.1.1.4'

loop_
_geom_angle_atom_site_label_1
_geom_angle_atom_site_label_2
_geom_angle_atom_site_label_3
_geom_angle
_geom_angle_site_symmetry_1
_geom_angle_site_symmetry_3
O12 S11 O11 119.60(10) . .
O12 S11 N12 110.41(9) . .
O11 S11 N12 103.62(9) . .
O12 S11 C14 108.74(9) . .
O11 S11 C14 108.78(9) . .
N12 S11 C14 104.64(9) . .
C18 N12 S11 126.99(14) . .
C13 C14 C15 120.45(18) . .
C13 C14 S11 119.12(14) . .
C15 C14 S11 120.43(15) . .
C18 N13 C19 115.96(16) . .
N14 C18 N13 126.68(16) . .
N14 C18 N12 118.57(17) . .
N13 C18 N12 114.75(16) . .
C12 C13 C14 119.13(18) . .
C21 C20 C19 116.18(19) . .
C18 N14 C21 114.84(18) . .
C14 C15 C16 119.2(2) . .
C16 C11 C12 118.03(19) . .
C16 C11 C10 121.6(2) . .
C12 C11 C10 120.4(2) . .
N13 C19 C20 122.3(2) . .
C13 C12 C11 121.7(2) . .
C11 C16 C15 121.50(19) . .
N14 C21 C20 124.0(2) . .

loop_
_geom_bond_atom_site_label_1
_geom_bond_atom_site_label_2
_geom_bond_distance
_geom_bond_site_symmetry_2
S11 O12 1.4204(15) .
S11 O11 1.4293(15) .
S11 N12 1.6340(17) .
S11 C14 1.7566(19) .
N12 C18 1.385(2) .
C14 C13 1.381(3) .
C14 C15 1.382(3) .
N13 C18 1.336(2) .
N13 C19 1.336(2) .
C18 N14 1.320(2) .
C13 C12 1.375(3) .
C20 C21 1.357(3) .
C20 C19 1.370(3) .
N14 C21 1.339(3) .
C15 C16 1.385(3) .
C11 C16 1.375(3) .
C11 C12 1.389(3) .
C11 C10 1.507(3) .
